data_1545106
loop_
_publ_author_name
'Borthakur, Rosmita'
'Kar, Sourav'
'Barik, Subrat Kumar'
'Bhattacharya, Somnath'
'Kundu, Gargi'
'Varghese, Babu'
'Ghosh, Sundargopal'

_publ_section_title
;
 Synthesis, Chemistry, and Electronic Structures of Group 9
 Metallaboranes.
;
_journal_issue 3
_journal_name_full 'Inorganic chemistry'
_journal_page_first 1524
_journal_page_last 1533
_journal_paper_doi 10.1021/acs.inorgchem.6b02626
_journal_volume 56
_journal_year 2017
_chemical_formula_moiety '2(C20 H40 B10 Ir2), C H2 Cl2'
_chemical_formula_sum 'C41 H82 B20 Cl2 Ir4'
_chemical_formula_weight 1630.96
_space_group_crystal_system monoclinic
_space_group_IT_number 15
_space_group_name_Hall '-C 2yc'
_space_group_name_H-M_alt 'C 1 2/c 1'
_symmetry_space_group_name_Hall '-C 2yc'
_symmetry_space_group_name_H-M 'C 1 2/c 1'
_atom_sites_solution_hydrogens geom
_audit_creation_method SHELXL-2014/7
_cell_angle_alpha 90
_cell_angle_beta 111.7926(8)
_cell_angle_gamma 90
_cell_formula_units_Z 4
_cell_length_a 33.2362(7)
_cell_length_b 10.6642(2)
_cell_length_c 16.7899(4)
_cell_measurement_reflns_used 8838
_cell_measurement_temperature 296(2)
_cell_measurement_theta_max 26.72
_cell_measurement_theta_min 2.45
_cell_volume 5525.7(2)
_computing_cell_refinement 'Bruker SAINT'
_computing_data_collection 'Bruker APEX2'
_computing_data_reduction 'Bruker SAINT'
_computing_molecular_graphics 'Bruker SHELXTL'
_computing_publication_material 'Bruker SHELXTL'
_computing_structure_refinement 'SHELXL-2014/7 (Sheldrick, 2014)'
_computing_structure_solution 'SHELXS-97 (Sheldrick 2008)'
_diffrn_ambient_temperature 296(2)
_diffrn_measured_fraction_theta_full 0.999
_diffrn_measured_fraction_theta_max 0.999
_diffrn_measurement_device_type 'Bruker APEX-II CCD'
_diffrn_measurement_method '\f and \w scans'
_diffrn_radiation_type MoK\a
_diffrn_radiation_wavelength 0.71073
_diffrn_reflns_av_R_equivalents 0.0289
_diffrn_reflns_av_unetI/netI 0.0267
_diffrn_reflns_Laue_measured_fraction_full 0.999
_diffrn_reflns_Laue_measured_fraction_max 0.999
_diffrn_reflns_limit_h_max 38
_diffrn_reflns_limit_h_min -39
_diffrn_reflns_limit_k_max 12
_diffrn_reflns_limit_k_min -12
_diffrn_reflns_limit_l_max 19
_diffrn_reflns_limit_l_min -19
_diffrn_reflns_number 20776
_diffrn_reflns_point_group_measured_fraction_full 0.999
_diffrn_reflns_point_group_measured_fraction_max 0.999
_diffrn_reflns_theta_full 24.993
_diffrn_reflns_theta_max 24.993
_diffrn_reflns_theta_min 2.020
_exptl_absorpt_coefficient_mu 9.730
_exptl_absorpt_correction_T_max 0.388
_exptl_absorpt_correction_T_min 0.195
_exptl_absorpt_correction_type multi-scan
_exptl_absorpt_process_details 'SADABS V2014/5(Bruker AXS.Inc)'
_exptl_crystal_colour yellow
_exptl_crystal_density_diffrn 1.961
_exptl_crystal_description Rectangular
_exptl_crystal_F_000 3080
_exptl_crystal_size_max 0.250
_exptl_crystal_size_mid 0.160
_exptl_crystal_size_min 0.120
_refine_diff_density_max 1.043
_refine_diff_density_min -0.870
_refine_diff_density_rms 0.108
_refine_ls_extinction_method none
_refine_ls_goodness_of_fit_ref 1.026
_refine_ls_hydrogen_treatment constr
_refine_ls_matrix_type full
_refine_ls_number_parameters 313
_refine_ls_number_reflns 4852
_refine_ls_number_restraints 0
_refine_ls_restrained_S_all 1.026
_refine_ls_R_factor_all 0.0306
_refine_ls_R_factor_gt 0.0236
_refine_ls_shift/su_max 0.002
_refine_ls_shift/su_mean 0.000
_refine_ls_structure_factor_coef Fsqd
_refine_ls_weighting_details 'w=1/[\s^2^(Fo^2^)+(0.0263P)^2^+18.1366P] where P=(Fo^2^+2Fc^2^)/3'
_refine_ls_weighting_scheme calc
_refine_ls_wR_factor_gt 0.0534
_refine_ls_wR_factor_ref 0.0561
_reflns_Friedel_coverage 0.000
_reflns_number_gt 4207
_reflns_number_total 4852
_reflns_threshold_expression 'I > 2\s(I)'
_cod_data_source_file ic6b02626_si_002.cif
_cod_data_source_block B15
_cod_depositor_comments 'Adding full bibliography for 1545104--1545108.cif.'
_cod_database_code 1545106
_shelx_shelxl_version_number 2014/7
_shelx_space_group_comment
; 
The symmetry employed for this shelxl refinement is uniquely defined 
by the following loop, which should always be used as a source of 
symmetry information in preference to the above space-group names. 
They are only intended as comments. 
;
_shelx_estimated_absorpt_t_min 0.195
_shelx_estimated_absorpt_t_max 0.388

loop_
_space_group_symop_operation_xyz
'x, y, z'
'-x, y, -z+1/2'
'x+1/2, y+1/2, z'
'-x+1/2, y+1/2, -z+1/2'
'-x, -y, -z'
'x, -y, z-1/2'
'-x+1/2, -y+1/2, -z'
'x+1/2, -y+1/2, z-1/2'

loop_
_atom_site_label
_atom_site_type_symbol
_atom_site_fract_x
_atom_site_fract_y
_atom_site_fract_z
_atom_site_U_iso_or_equiv
_atom_site_adp_type
_atom_site_occupancy
_atom_site_site_symmetry_order
_atom_site_calc_flag
_atom_site_refinement_flags_posn
_atom_site_refinement_flags_adp
_atom_site_refinement_flags_occupancy
B1 B 0.0974(5) 0.3938(14) 0.2386(12) 0.172(8) Uani 1 1 d . . .
H1 H 0.0795 0.4716 0.1978 0.207 Uiso 1 1 calc R U .
B2 B 0.0788(2) 0.2833(7) 0.2861(4) 0.0507(18) Uani 1 1 d . . .
H2 H 0.0442 0.2908 0.2748 0.061 Uiso 1 1 calc R U .
B3 B 0.1221(2) 0.3891(8) 0.3459(4) 0.0546(19) Uani 1 1 d . . .
H3 H 0.1198 0.4761 0.3792 0.066 Uiso 1 1 calc R U .
B4 B 0.1168(3) 0.2398(9) 0.3885(5) 0.070(3) Uani 1 1 d . . .
H4 H 0.1062 0.2332 0.4432 0.085 Uiso 1 1 calc R U .
B5 B 0.1024(2) 0.1311(7) 0.3046(4) 0.0533(19) Uani 1 1 d . . .
H5 H 0.0792 0.0546 0.2983 0.064 Uiso 1 1 calc R U .
B6 B 0.1683(2) 0.2941(8) 0.3968(4) 0.062(2) Uani 1 1 d . . .
H6 H 0.1918 0.3337 0.4564 0.074 Uiso 1 1 calc R U .
B7 B 0.1482(2) 0.0902(7) 0.2806(6) 0.063(2) Uani 1 1 d . . .
H7 H 0.1514 -0.0091 0.2662 0.075 Uiso 1 1 calc R U .
B8 B 0.1550(2) 0.1341(8) 0.3840(5) 0.071(3) Uani 1 1 d . . .
H8 H 0.1670 0.0648 0.4360 0.085 Uiso 1 1 calc R U .
B9 B 0.1907(2) 0.1951(7) 0.3390(5) 0.059(2) Uani 1 1 d . . .
H9 H 0.2256 0.1750 0.3684 0.071 Uiso 1 1 calc R U .
B10 B 0.1701(3) 0.1953(8) 0.2293(7) 0.082(3) Uani 1 1 d . . .
H10 H 0.1865 0.1792 0.1840 0.098 Uiso 1 1 calc R U .
C1 C 0.0907(2) 0.1474(7) 0.0474(4) 0.0599(18) Uani 1 1 d . . .
C2 C 0.0724(2) 0.0575(6) 0.0862(4) 0.0611(18) Uani 1 1 d . . .
C3 C 0.03735(19) 0.1169(6) 0.1032(4) 0.0500(15) Uani 1 1 d . . .
C4 C 0.03482(16) 0.2424(5) 0.0734(3) 0.0414(13) Uani 1 1 d . . .
C5 C 0.06741(19) 0.2619(6) 0.0398(3) 0.0464(14) Uani 1 1 d . . .
C6 C 0.0736(3) 0.3784(8) -0.0050(4) 0.092(3) Uani 1 1 d . . .
H6A H 0.0638 0.4501 0.0172 0.138 Uiso 1 1 calc R U .
H6B H 0.0572 0.3712 -0.0655 0.138 Uiso 1 1 calc R U .
H6C H 0.1038 0.3880 0.0045 0.138 Uiso 1 1 calc R U .
C7 C 0.1247(3) 0.1238(10) 0.0096(5) 0.114(4) Uani 1 1 d . . .
H7A H 0.1448 0.0620 0.0434 0.171 Uiso 1 1 calc R U .
H7B H 0.1398 0.2005 0.0097 0.171 Uiso 1 1 calc R U .
H7C H 0.1110 0.0941 -0.0482 0.171 Uiso 1 1 calc R U .
C8 C 0.0835(3) -0.0776(7) 0.0986(6) 0.120(4) Uani 1 1 d . . .
H8A H 0.0616 -0.1256 0.0557 0.180 Uiso 1 1 calc R U .
H8B H 0.0851 -0.1031 0.1545 0.180 Uiso 1 1 calc R U .
H8C H 0.1110 -0.0915 0.0936 0.180 Uiso 1 1 calc R U .
C9 C 0.0061(2) 0.0532(8) 0.1341(5) 0.089(3) Uani 1 1 d . . .
H9A H -0.0042 0.1117 0.1657 0.134 Uiso 1 1 calc R U .
H9B H 0.0202 -0.0156 0.1707 0.134 Uiso 1 1 calc R U .
H9C H -0.0180 0.0223 0.0859 0.134 Uiso 1 1 calc R U .
C10 C -0.00011(19) 0.3336(7) 0.0704(4) 0.071(2) Uani 1 1 d . . .
H10A H 0.0111 0.4174 0.0760 0.107 Uiso 1 1 calc R U .
H10B H -0.0098 0.3162 0.1165 0.107 Uiso 1 1 calc R U .
H10C H -0.0240 0.3254 0.0166 0.107 Uiso 1 1 calc R U .
C11 C 0.23498(18) 0.4443(6) 0.2903(4) 0.0529(16) Uani 1 1 d . . .
C12 C 0.2061(3) 0.4678(7) 0.2034(4) 0.072(2) Uani 1 1 d . . .
C13 C 0.1748(2) 0.5566(7) 0.2041(4) 0.069(2) Uani 1 1 d . . .
C14 C 0.1833(2) 0.5877(5) 0.2889(4) 0.0543(16) Uani 1 1 d . . .
C15 C 0.21965(18) 0.5188(5) 0.3429(4) 0.0463(14) Uani 1 1 d . . .
C16 C 0.2423(3) 0.5388(8) 0.4379(4) 0.089(3) Uani 1 1 d . . .
H16A H 0.2551 0.4613 0.4646 0.133 Uiso 1 1 calc R U .
H16B H 0.2217 0.5668 0.4618 0.133 Uiso 1 1 calc R U .
H16C H 0.2645 0.6009 0.4480 0.133 Uiso 1 1 calc R U .
C17 C 0.2746(2) 0.3682(8) 0.3193(7) 0.117(4) Uani 1 1 d . . .
H17A H 0.2980 0.4158 0.3138 0.176 Uiso 1 1 calc R U .
H17B H 0.2700 0.2938 0.2849 0.176 Uiso 1 1 calc R U .
H17C H 0.2819 0.3452 0.3783 0.176 Uiso 1 1 calc R U .
C18 C 0.2140(4) 0.4148(10) 0.1264(6) 0.166(6) Uani 1 1 d . . .
H18A H 0.1876 0.4177 0.0769 0.249 Uiso 1 1 calc R U .
H18B H 0.2236 0.3295 0.1378 0.249 Uiso 1 1 calc R U .
H18C H 0.2357 0.4638 0.1160 0.249 Uiso 1 1 calc R U .
C19 C 0.1417(3) 0.6166(9) 0.1260(6) 0.153(6) Uani 1 1 d . . .
H19A H 0.1143 0.6199 0.1327 0.229 Uiso 1 1 calc R U .
H19B H 0.1389 0.5679 0.0761 0.229 Uiso 1 1 calc R U .
H19C H 0.1508 0.7000 0.1194 0.229 Uiso 1 1 calc R U .
C20 C 0.1607(3) 0.6900(7) 0.3195(7) 0.107(3) Uani 1 1 d . . .
H20A H 0.1765 0.7671 0.3257 0.160 Uiso 1 1 calc R U .
H20B H 0.1595 0.6664 0.3738 0.160 Uiso 1 1 calc R U .
H20C H 0.1318 0.7010 0.2783 0.160 Uiso 1 1 calc R U .
C21 C 1.0000 0.4054(12) 0.7500 0.132(6) Uani 1 2 d S T P
H21A H 0.9804 0.4592 0.7060 0.159 Uiso 0.5 1 calc R U P
H21B H 1.0196 0.4592 0.7940 0.159 Uiso 0.5 1 calc R U P
Cl2 Cl 0.97153(14) 0.3223(6) 0.7925(4) 0.252(3) Uani 1 1 d . . .
Ir1 Ir 0.09910(2) 0.21156(2) 0.18040(2) 0.03236(7) Uani 1 1 d . . .
Ir2 Ir 0.16852(2) 0.38240(2) 0.27649(2) 0.03335(7) Uani 1 1 d . . .

loop_
_atom_site_aniso_label
_atom_site_aniso_U_11
_atom_site_aniso_U_22
_atom_site_aniso_U_33
_atom_site_aniso_U_23
_atom_site_aniso_U_13
_atom_site_aniso_U_12
B1 0.144(13) 0.115(12) 0.191(17) 0.004(11) -0.017(12) -0.005(10)
B2 0.045(4) 0.076(5) 0.040(4) -0.006(3) 0.026(3) -0.009(4)
B3 0.060(4) 0.072(5) 0.041(4) -0.014(4) 0.030(4) -0.009(4)
B4 0.063(5) 0.118(7) 0.033(4) 0.006(4) 0.021(4) -0.037(5)
B5 0.048(4) 0.063(5) 0.042(4) 0.023(3) 0.009(3) -0.016(3)
B6 0.058(4) 0.089(6) 0.030(4) 0.024(4) 0.007(3) -0.025(4)
B7 0.042(4) 0.036(4) 0.095(6) 0.026(4) 0.008(4) 0.005(3)
B8 0.051(4) 0.082(6) 0.058(5) 0.039(4) -0.003(4) -0.025(4)
B9 0.033(3) 0.057(5) 0.073(5) 0.035(4) 0.003(3) 0.003(3)
B10 0.075(6) 0.067(6) 0.104(8) 0.006(5) 0.033(5) 0.009(5)
C1 0.054(4) 0.089(5) 0.035(3) -0.020(3) 0.015(3) 0.014(4)
C2 0.077(4) 0.037(4) 0.055(4) -0.015(3) 0.007(3) 0.009(3)
C3 0.053(3) 0.050(4) 0.040(3) -0.007(3) 0.009(3) -0.013(3)
C4 0.037(3) 0.046(3) 0.034(3) -0.003(3) 0.004(2) 0.007(3)
C5 0.055(3) 0.055(4) 0.023(3) 0.003(3) 0.006(3) -0.001(3)
C6 0.097(6) 0.107(7) 0.047(4) 0.032(4) -0.002(4) -0.027(5)
C7 0.088(6) 0.188(11) 0.079(6) -0.046(6) 0.047(5) 0.026(6)
C8 0.152(9) 0.048(5) 0.115(7) -0.029(5) -0.003(6) 0.030(5)
C9 0.079(5) 0.115(7) 0.065(5) -0.002(5) 0.017(4) -0.048(5)
C10 0.048(4) 0.083(5) 0.068(5) -0.010(4) 0.004(3) 0.025(4)
C11 0.046(3) 0.045(4) 0.081(5) 0.002(3) 0.039(3) -0.009(3)
C12 0.119(6) 0.067(5) 0.054(4) -0.020(4) 0.061(5) -0.059(5)
C13 0.085(5) 0.047(4) 0.058(4) 0.029(4) 0.006(4) -0.023(4)
C14 0.057(4) 0.034(3) 0.074(5) 0.003(3) 0.027(3) -0.004(3)
C15 0.049(3) 0.048(4) 0.044(3) 0.002(3) 0.020(3) -0.014(3)
C16 0.096(6) 0.125(7) 0.040(4) -0.006(4) 0.017(4) -0.048(5)
C17 0.066(5) 0.070(6) 0.240(13) -0.002(7) 0.084(7) -0.004(4)
C18 0.286(15) 0.168(11) 0.123(8) -0.080(8) 0.169(10) -0.141(11)
C19 0.157(9) 0.110(8) 0.107(7) 0.073(6) -0.050(7) -0.064(7)
C20 0.094(6) 0.054(5) 0.177(10) -0.014(6) 0.057(7) 0.011(4)
C21 0.240(19) 0.073(9) 0.071(9) 0.000 0.044(10) 0.000
Cl2 0.162(4) 0.293(6) 0.279(6) 0.084(5) 0.056(4) -0.083(4)
Ir1 0.03644(12) 0.02999(12) 0.03192(12) 0.00355(8) 0.01418(9) 0.00492(8)
Ir2 0.04019(12) 0.03494(12) 0.02751(12) 0.00602(8) 0.01556(9) -0.00173(9)

loop_
_atom_type_symbol
_atom_type_description
_atom_type_scat_dispersion_real
_atom_type_scat_dispersion_imag
_atom_type_scat_source
C C 0.0033 0.0016 'International Tables Vol C Tables 4.2.6.8 and 6.1.1.4'
H H 0.0000 0.0000 'International Tables Vol C Tables 4.2.6.8 and 6.1.1.4'
B B 0.0013 0.0007 'International Tables Vol C Tables 4.2.6.8 and 6.1.1.4'
Ir Ir -1.4442 7.9887 'International Tables Vol C Tables 4.2.6.8 and 6.1.1.4'
Cl Cl 0.1484 0.1585 'International Tables Vol C Tables 4.2.6.8 and 6.1.1.4'

loop_
_geom_angle_atom_site_label_1
_geom_angle_atom_site_label_2
_geom_angle_atom_site_label_3
_geom_angle
_geom_angle_site_symmetry_1
B2 B1 B3 65.5(8) .
B2 B1 Ir1 70.1(6) .
B3 B1 Ir1 111.7(8) .
B2 B1 Ir2 111.7(8) .
B3 B1 Ir2 69.2(6) .
Ir1 B1 Ir2 83.0(6) .
B2 B1 H1 128.3 .
B3 B1 H1 128.8 .
Ir1 B1 H1 119.3 .
Ir2 B1 H1 119.7 .
B1 B2 B4 113.1(7) .
B1 B2 B5 120.8(7) .
B4 B2 B5 59.0(5) .
B1 B2 B3 57.7(6) .
B4 B2 B3 59.5(4) .
B5 B2 B3 105.3(5) .
B1 B2 Ir1 65.8(6) .
B4 B2 Ir1 111.2(5) .
B5 B2 Ir1 65.6(3) .
B3 B2 Ir1 103.9(4) .
B1 B2 H2 114.7 .
B4 B2 H2 120.6 .
B5 B2 H2 117.5 .
B3 B2 H2 128.0 .
Ir1 B2 H2 119.3 .
B1 B3 B6 121.6(8) .
B1 B3 B4 112.1(7) .
B6 B3 B4 59.5(4) .
B1 B3 B2 56.9(6) .
B6 B3 B2 106.2(5) .
B4 B3 B2 59.3(4) .
B1 B3 Ir2 66.5(7) .
B6 B3 Ir2 66.1(3) .
B4 B3 Ir2 111.6(5) .
B2 B3 Ir2 104.4(4) .
B1 B3 H3 114.9 .
B6 B3 H3 116.6 .
B4 B3 H3 120.9 .
B2 B3 H3 128.1 .
Ir2 B3 H3 118.6 .
B8 B4 B5 61.0(5) .
B8 B4 B6 60.6(5) .
B5 B4 B6 104.4(6) .
B8 B4 B2 113.5(6) .
B5 B4 B2 60.6(4) .
B6 B4 B2 108.1(5) .
B8 B4 B3 112.6(5) .
B5 B4 B3 107.9(5) .
B6 B4 B3 60.0(4) .
B2 B4 B3 61.2(4) .
B8 B4 H4 117.7 .
B5 B4 H4 123.6 .
B6 B4 H4 123.9 .
B2 B4 H4 119.5 .
B3 B4 H4 120.2 .
B4 B5 B8 58.7(5) .
B4 B5 B7 110.2(5) .
B8 B5 B7 58.7(5) .
B4 B5 B2 60.4(5) .
B8 B5 B2 111.3(6) .
B7 B5 B2 123.1(5) .
B4 B5 Ir1 113.8(4) .
B8 B5 Ir1 113.2(4) .
B7 B5 Ir1 68.2(3) .
B2 B5 Ir1 67.6(3) .
B4 B5 H5 122.7 .
B8 B5 H5 123.2 .
B7 B5 H5 115.3 .
B2 B5 H5 114.4 .
Ir1 B5 H5 114.1 .
B8 B6 B4 58.5(5) .
B8 B6 B3 111.3(5) .
B4 B6 B3 60.5(5) .
B8 B6 B9 59.6(5) .
B4 B6 B9 110.8(6) .
B3 B6 B9 122.8(5) .
B8 B6 Ir2 112.7(5) .
B4 B6 Ir2 113.4(4) .
B3 B6 Ir2 67.4(3) .
B9 B6 Ir2 67.2(3) .
B8 B6 H6 123.1 .
B4 B6 H6 122.6 .
B3 B6 H6 114.5 .
B9 B6 H6 115.2 .
Ir2 B6 H6 114.9 .
B8 B7 B10 113.7(6) .
B8 B7 B5 60.5(5) .
B10 B7 B5 120.7(5) .
B8 B7 B9 59.8(4) .
B10 B7 B9 58.2(5) .
B5 B7 B9 107.1(6) .
B8 B7 Ir1 112.4(5) .
B10 B7 Ir1 65.2(4) .
B5 B7 Ir1 65.5(3) .
B9 B7 Ir1 104.8(4) .
B8 B7 H7 119.6 .
B10 B7 H7 114.9 .
B5 B7 H7 116.7 .
B9 B7 H7 127.1 .
Ir1 B7 H7 119.2 .
B4 B8 B7 113.5(5) .
B4 B8 B9 113.9(6) .
B7 B8 B9 61.7(5) .
B4 B8 B6 60.9(5) .
B7 B8 B6 108.6(5) .
B9 B8 B6 60.7(4) .
B4 B8 B5 60.3(5) .
B7 B8 B5 60.8(4) .
B9 B8 B5 108.7(5) .
B6 B8 B5 104.2(5) .
B4 B8 H8 117.5 .
B7 B8 H8 119.3 .
B9 B8 H8 119.1 .
B6 B8 H8 123.6 .
B5 B8 H8 123.8 .
B10 B9 B8 113.6(6) .
B10 B9 B6 120.4(5) .
B8 B9 B6 59.7(5) .
B10 B9 B7 59.4(5) .
B8 B9 B7 58.5(4) .
B6 B9 B7 105.3(5) .
B10 B9 Ir2 64.2(4) .
B8 B9 Ir2 111.9(5) .
B6 B9 Ir2 66.1(3) .
B7 B9 Ir2 104.1(4) .
B10 B9 H9 114.7 .
B8 B9 H9 120.3 .
B6 B9 H9 117.3 .
B7 B9 H9 127.8 .
Ir2 B9 H9 119.5 .
B9 B10 B7 62.5(5) .
B9 B10 Ir2 70.1(4) .
B7 B10 Ir2 110.1(6) .
B9 B10 Ir1 110.3(6) .
B7 B10 Ir1 69.2(4) .
Ir2 B10 Ir1 83.9(3) .
B9 B10 H10 129.9 .
B7 B10 H10 130.5 .
Ir2 B10 H10 119.1 .
Ir1 B10 H10 119.4 .
C2 C1 C5 108.1(5) .
C2 C1 C7 126.6(7) .
C5 C1 C7 124.8(8) .
C2 C1 Ir1 70.5(3) .
C5 C1 Ir1 72.1(3) .
C7 C1 Ir1 129.1(5) .
C1 C2 C3 108.0(5) .
C1 C2 C8 126.6(8) .
C3 C2 C8 125.1(8) .
C1 C2 Ir1 72.6(3) .
C3 C2 Ir1 71.0(3) .
C8 C2 Ir1 127.3(5) .
C4 C3 C2 106.9(5) .
C4 C3 C9 126.6(6) .
C2 C3 C9 126.0(6) .
C4 C3 Ir1 72.4(3) .
C2 C3 Ir1 71.1(3) .
C9 C3 Ir1 128.2(4) .
C5 C4 C3 109.0(5) .
C5 C4 C10 126.2(6) .
C3 C4 C10 124.5(6) .
C5 C4 Ir1 72.4(3) .
C3 C4 Ir1 70.5(3) .
C10 C4 Ir1 128.0(4) .
C4 C5 C1 108.0(5) .
C4 C5 C6 126.2(6) .
C1 C5 C6 125.5(6) .
C4 C5 Ir1 71.2(3) .
C1 C5 Ir1 71.1(3) .
C6 C5 Ir1 128.3(4) .
C5 C6 H6A 109.5 .
C5 C6 H6B 109.5 .
H6A C6 H6B 109.5 .
C5 C6 H6C 109.5 .
H6A C6 H6C 109.5 .
H6B C6 H6C 109.5 .
C1 C7 H7A 109.5 .
C1 C7 H7B 109.5 .
H7A C7 H7B 109.5 .
C1 C7 H7C 109.5 .
H7A C7 H7C 109.5 .
H7B C7 H7C 109.5 .
C2 C8 H8A 109.5 .
C2 C8 H8B 109.5 .
H8A C8 H8B 109.5 .
C2 C8 H8C 109.5 .
H8A C8 H8C 109.5 .
H8B C8 H8C 109.5 .
C3 C9 H9A 109.5 .
C3 C9 H9B 109.5 .
H9A C9 H9B 109.5 .
C3 C9 H9C 109.5 .
H9A C9 H9C 109.5 .
H9B C9 H9C 109.5 .
C4 C10 H10A 109.5 .
C4 C10 H10B 109.5 .
H10A C10 H10B 109.5 .
C4 C10 H10C 109.5 .
H10A C10 H10C 109.5 .
H10B C10 H10C 109.5 .
C15 C11 C12 105.9(6) .
C15 C11 C17 126.2(7) .
C12 C11 C17 127.7(7) .
C15 C11 Ir2 70.1(3) .
C12 C11 Ir2 71.6(3) .
C17 C11 Ir2 127.0(5) .
C13 C12 C11 109.0(5) .
C13 C12 C18 128.1(9) .
C11 C12 C18 122.4(9) .
C13 C12 Ir2 73.0(4) .
C11 C12 Ir2 70.9(3) .
C18 C12 Ir2 128.4(5) .
C14 C13 C12 107.5(6) .
C14 C13 C19 126.6(9) .
C12 C13 C19 125.5(9) .
C14 C13 Ir2 70.7(3) .
C12 C13 Ir2 70.7(3) .
C19 C13 Ir2 129.0(5) .
C13 C14 C15 109.4(6) .
C13 C14 C20 125.7(7) .
C15 C14 C20 124.6(7) .
C13 C14 Ir2 73.5(4) .
C15 C14 Ir2 70.0(3) .
C20 C14 Ir2 128.0(5) .
C11 C15 C14 108.2(5) .
C11 C15 C16 125.9(6) .
C14 C15 C16 125.2(6) .
C11 C15 Ir2 72.7(3) .
C14 C15 Ir2 72.8(3) .
C16 C15 Ir2 128.2(4) .
C15 C16 H16A 109.5 .
C15 C16 H16B 109.5 .
H16A C16 H16B 109.5 .
C15 C16 H16C 109.5 .
H16A C16 H16C 109.5 .
H16B C16 H16C 109.5 .
C11 C17 H17A 109.5 .
C11 C17 H17B 109.5 .
H17A C17 H17B 109.5 .
C11 C17 H17C 109.5 .
H17A C17 H17C 109.5 .
H17B C17 H17C 109.5 .
C12 C18 H18A 109.5 .
C12 C18 H18B 109.5 .
H18A C18 H18B 109.5 .
C12 C18 H18C 109.5 .
H18A C18 H18C 109.5 .
H18B C18 H18C 109.5 .
C13 C19 H19A 109.5 .
C13 C19 H19B 109.5 .
H19A C19 H19B 109.5 .
C13 C19 H19C 109.5 .
H19A C19 H19C 109.5 .
H19B C19 H19C 109.5 .
C14 C20 H20A 109.5 .
C14 C20 H20B 109.5 .
H20A C20 H20B 109.5 .
C14 C20 H20C 109.5 .
H20A C20 H20C 109.5 .
H20B C20 H20C 109.5 .
Cl2 C21 Cl2 114.6(9) 2_756
Cl2 C21 H21A 108.6 2_756
Cl2 C21 H21A 108.6 .
Cl2 C21 H21B 108.6 2_756
Cl2 C21 H21B 108.6 .
H21A C21 H21B 107.6 .
B1 Ir1 B10 96.0(5) .
B1 Ir1 B5 85.7(5) .
B10 Ir1 B5 87.0(3) .
B1 Ir1 C3 119.6(4) .
B10 Ir1 C3 144.4(3) .
B5 Ir1 C3 94.9(2) .
B1 Ir1 C2 154.9(4) .
B10 Ir1 C2 107.3(3) .
B5 Ir1 C2 104.5(3) .
C3 Ir1 C2 37.9(2) .
B1 Ir1 C4 93.0(4) .
B10 Ir1 C4 151.6(3) .
B5 Ir1 C4 120.6(2) .
C3 Ir1 C4 37.1(2) .
C2 Ir1 C4 61.9(2) .
B1 Ir1 C1 134.4(5) .
B10 Ir1 C1 93.9(3) .
B5 Ir1 C1 139.4(3) .
C3 Ir1 C1 62.3(2) .
C2 Ir1 C1 36.9(3) .
C4 Ir1 C1 61.3(2) .
B1 Ir1 B2 44.0(5) .
B10 Ir1 B2 109.0(3) .
B5 Ir1 B2 46.9(3) .
C3 Ir1 B2 97.6(2) .
C2 Ir1 B2 130.8(3) .
C4 Ir1 B2 96.1(2) .
C1 Ir1 B2 157.1(2) .
B1 Ir1 C5 100.1(5) .
B10 Ir1 C5 115.3(3) .
B5 Ir1 C5 155.9(2) .
C3 Ir1 C5 61.8(2) .
C2 Ir1 C5 61.7(2) .
C4 Ir1 C5 36.4(2) .
C1 Ir1 C5 36.8(2) .
B2 Ir1 C5 125.6(2) .
B1 Ir1 B7 107.9(5) .
B10 Ir1 B7 45.6(3) .
B5 Ir1 B7 46.4(3) .
C3 Ir1 B7 115.3(2) .
C2 Ir1 B7 95.4(3) .
C4 Ir1 B7 152.4(2) .
C1 Ir1 B7 110.7(3) .
B2 Ir1 B7 87.3(3) .
C5 Ir1 B7 147.0(3) .
B1 Ir1 Ir2 48.9(4) .
B10 Ir1 Ir2 47.4(2) .
B5 Ir1 Ir2 88.21(18) .
C3 Ir1 Ir2 167.88(16) .
C2 Ir1 Ir2 151.8(2) .
C4 Ir1 Ir2 132.37(15) .
C1 Ir1 Ir2 121.40(19) .
B2 Ir1 Ir2 76.00(18) .
C5 Ir1 Ir2 113.30(15) .
B7 Ir1 Ir2 75.05(19) .
B10 Ir2 C15 132.7(3) .
B10 Ir2 B1 96.6(5) .
C15 Ir2 B1 130.6(4) .
B10 Ir2 B6 87.2(4) .
C15 Ir2 B6 94.7(2) .
B1 Ir2 B6 85.5(5) .
B10 Ir2 C11 98.8(3) .
C15 Ir2 C11 37.2(2) .
B1 Ir2 C11 157.5(5) .
B6 Ir2 C11 111.5(3) .
B10 Ir2 C14 155.0(3) .
C15 Ir2 C14 37.2(2) .
B1 Ir2 C14 98.4(4) .
B6 Ir2 C14 113.8(3) .
C11 Ir2 C14 61.8(2) .
B10 Ir2 C12 94.6(3) .
C15 Ir2 C12 61.7(2) .
B1 Ir2 C12 124.9(5) .
B6 Ir2 C12 148.9(3) .
C11 Ir2 C12 37.5(2) .
C14 Ir2 C12 60.4(2) .
B10 Ir2 B9 45.6(3) .
C15 Ir2 B9 107.0(2) .
B1 Ir2 B9 108.3(5) .
B6 Ir2 B9 46.7(3) .
C11 Ir2 B9 94.2(2) .
C14 Ir2 B9 143.4(3) .
C12 Ir2 B9 117.6(3) .
B10 Ir2 B3 109.6(3) .
C15 Ir2 B3 105.4(2) .
B1 Ir2 B3 44.2(5) .
B6 Ir2 B3 46.5(3) .
C11 Ir2 B3 141.0(2) .
C14 Ir2 B3 95.1(3) .
C12 Ir2 B3 153.7(3) .
B9 Ir2 B3 87.5(3) .
B10 Ir2 C13 122.7(4) .
C15 Ir2 C13 61.5(2) .
B1 Ir2 C13 95.9(5) .
B6 Ir2 C13 149.5(3) .
C11 Ir2 C13 62.0(2) .
C14 Ir2 C13 35.8(2) .
C12 Ir2 C13 36.3(3) .
B9 Ir2 C13 153.6(3) .
B3 Ir2 C13 117.9(3) .
B10 Ir2 Ir1 48.7(2) .
C15 Ir2 Ir1 176.74(15) .
B1 Ir2 Ir1 48.1(4) .
B6 Ir2 Ir1 88.23(19) .
C11 Ir2 Ir1 142.39(17) .
C14 Ir2 Ir1 139.93(17) .
C12 Ir2 Ir1 116.00(16) .
B9 Ir2 Ir1 76.03(18) .
B3 Ir2 Ir1 75.69(18) .
C13 Ir2 Ir1 115.26(17) .

loop_
_geom_bond_atom_site_label_1
_geom_bond_atom_site_label_2
_geom_bond_distance
_geom_bond_site_symmetry_2
B1 B2 1.666(19) .
B1 B3 1.681(18) .
B1 Ir1 2.186(16) .
B1 Ir2 2.210(16) .
B1 H1 1.1000 .
B2 B4 1.776(10) .
B2 B5 1.779(11) .
B2 B3 1.810(10) .
B2 Ir1 2.253(7) .
B2 H2 1.1000 .
B3 B6 1.772(11) .
B3 B4 1.781(12) .
B3 Ir2 2.253(7) .
B3 H3 1.1000 .
B4 B8 1.719(13) .
B4 B5 1.749(11) .
B4 B6 1.762(10) .
B4 H4 1.1000 .
B5 B8 1.761(9) .
B5 B7 1.766(11) .
B5 Ir1 2.219(6) .
B5 H5 1.1000 .
B6 B8 1.756(12) .
B6 B9 1.774(12) .
B6 Ir2 2.231(6) .
B6 H6 1.1000 .
B7 B8 1.729(13) .
B7 B10 1.732(12) .
B7 B9 1.785(10) .
B7 Ir1 2.265(7) .
B7 H7 1.1000 .
B8 B9 1.754(10) .
B8 H8 1.1000 .
B9 B10 1.710(13) .
B9 Ir2 2.249(7) .
B9 H9 1.1000 .
B10 Ir2 2.154(9) .
B10 Ir1 2.200(9) .
B10 H10 1.1000 .
C1 C2 1.417(10) .
C1 C5 1.425(9) .
C1 C7 1.509(9) .
C1 Ir1 2.251(6) .
C2 C3 1.443(9) .
C2 C8 1.483(9) .
C2 Ir1 2.223(6) .
C3 C4 1.420(8) .
C3 C9 1.487(9) .
C3 Ir1 2.222(5) .
C4 C5 1.410(8) .
C4 C10 1.501(8) .
C4 Ir1 2.247(5) .
C5 C6 1.506(9) .
C5 Ir1 2.263(5) .
C6 H6A 0.9600 .
C6 H6B 0.9600 .
C6 H6C 0.9600 .
C7 H7A 0.9600 .
C7 H7B 0.9600 .
C7 H7C 0.9600 .
C8 H8A 0.9600 .
C8 H8B 0.9600 .
C8 H8C 0.9600 .
C9 H9A 0.9600 .
C9 H9B 0.9600 .
C9 H9C 0.9600 .
C10 H10A 0.9600 .
C10 H10B 0.9600 .
C10 H10C 0.9600 .
C11 C15 1.415(8) .
C11 C12 1.440(9) .
C11 C17 1.469(9) .
C11 Ir2 2.233(5) .
C12 C13 1.408(10) .
C12 C18 1.521(9) .
C12 Ir2 2.242(5) .
C13 C14 1.385(9) .
C13 C19 1.507(10) .
C13 Ir2 2.272(6) .
C14 C15 1.417(8) .
C14 C20 1.518(10) .
C14 Ir2 2.237(6) .
C15 C16 1.506(8) .
C15 Ir2 2.200(5) .
C16 H16A 0.9600 .
C16 H16B 0.9600 .
C16 H16C 0.9600 .
C17 H17A 0.9600 .
C17 H17B 0.9600 .
C17 H17C 0.9600 .
C18 H18A 0.9600 .
C18 H18B 0.9600 .
C18 H18C 0.9600 .
C19 H19A 0.9600 .
C19 H19B 0.9600 .
C19 H19C 0.9600 .
C20 H20A 0.9600 .
C20 H20B 0.9600 .
C20 H20C 0.9600 .
C21 Cl2 1.640(7) 2_756
C21 Cl2 1.640(7) .
C21 H21A 0.9700 .
C21 H21B 0.9700 .
Ir1 Ir2 2.9123(3) .

loop_
_geom_torsion_atom_site_label_1
_geom_torsion_atom_site_label_2
_geom_torsion_atom_site_label_3
_geom_torsion_atom_site_label_4
_geom_torsion
B3 B1 B2 B4 -22.8(8)
Ir1 B1 B2 B4 103.8(6)
Ir2 B1 B2 B4 30.3(11)
B3 B1 B2 B5 -89.3(8)
Ir1 B1 B2 B5 37.3(7)
Ir2 B1 B2 B5 -36.2(12)
Ir1 B1 B2 B3 126.6(6)
Ir2 B1 B2 B3 53.1(6)
B3 B1 B2 Ir1 -126.6(6)
Ir2 B1 B2 Ir1 -73.5(7)
B2 B1 B3 B6 89.3(8)
Ir1 B1 B3 B6 35.0(12)
Ir2 B1 B3 B6 -38.1(7)
B2 B1 B3 B4 22.5(8)
Ir1 B1 B3 B4 -31.8(11)
Ir2 B1 B3 B4 -104.9(6)
Ir1 B1 B3 B2 -54.3(6)
Ir2 B1 B3 B2 -127.4(6)
B2 B1 B3 Ir2 127.4(6)
Ir1 B1 B3 Ir2 73.1(7)
B4 B2 B3 B1 155.6(9)
B5 B2 B3 B1 117.0(8)
Ir1 B2 B3 B1 49.0(7)
B1 B2 B3 B6 -117.6(9)
B4 B2 B3 B6 38.0(5)
B5 B2 B3 B6 -0.6(6)
Ir1 B2 B3 B6 -68.6(5)
B1 B2 B3 B4 -155.6(9)
B5 B2 B3 B4 -38.6(5)
Ir1 B2 B3 B4 -106.6(5)
B1 B2 B3 Ir2 -48.8(8)
B4 B2 B3 Ir2 106.8(5)
B5 B2 B3 Ir2 68.2(5)
Ir1 B2 B3 Ir2 0.2(5)
B1 B2 B4 B8 -81.5(9)
B5 B2 B4 B8 31.6(5)
B3 B2 B4 B8 -103.8(6)
Ir1 B2 B4 B8 -9.7(7)
B1 B2 B4 B5 -113.1(8)
B3 B2 B4 B5 -135.4(5)
Ir1 B2 B4 B5 -41.3(4)
B1 B2 B4 B6 -16.5(10)
B5 B2 B4 B6 96.6(7)
B3 B2 B4 B6 -38.8(5)
Ir1 B2 B4 B6 55.3(7)
B1 B2 B4 B3 22.3(8)
B5 B2 B4 B3 135.4(5)
Ir1 B2 B4 B3 94.1(5)
B1 B3 B4 B8 83.4(9)
B6 B3 B4 B8 -31.3(5)
B2 B3 B4 B8 105.3(6)
Ir2 B3 B4 B8 11.0(7)
B1 B3 B4 B5 18.1(10)
B6 B3 B4 B5 -96.6(6)
B2 B3 B4 B5 40.0(5)
Ir2 B3 B4 B5 -54.3(6)
B1 B3 B4 B6 114.7(9)
B2 B3 B4 B6 136.6(6)
Ir2 B3 B4 B6 42.3(4)
B1 B3 B4 B2 -21.9(8)
B6 B3 B4 B2 -136.6(6)
Ir2 B3 B4 B2 -94.3(4)
B6 B4 B5 B8 43.8(5)
B2 B4 B5 B8 146.7(5)
B3 B4 B5 B8 106.4(6)
B8 B4 B5 B7 -29.3(5)
B6 B4 B5 B7 14.5(7)
B2 B4 B5 B7 117.4(5)
B3 B4 B5 B7 77.1(6)
B8 B4 B5 B2 -146.7(5)
B6 B4 B5 B2 -102.9(6)
B3 B4 B5 B2 -40.3(5)
B8 B4 B5 Ir1 -103.6(5)
B6 B4 B5 Ir1 -59.8(6)
B2 B4 B5 Ir1 43.1(4)
B3 B4 B5 Ir1 2.8(7)
B1 B2 B5 B4 100.0(8)
B3 B2 B5 B4 38.9(4)
Ir1 B2 B5 B4 137.4(4)
B1 B2 B5 B8 69.8(9)
B4 B2 B5 B8 -30.2(5)
B3 B2 B5 B8 8.6(7)
Ir1 B2 B5 B8 107.2(5)
B1 B2 B5 B7 4.0(11)
B4 B2 B5 B7 -96.0(6)
B3 B2 B5 B7 -57.1(7)
Ir1 B2 B5 B7 41.4(5)
B1 B2 B5 Ir1 -37.4(8)
B4 B2 B5 Ir1 -137.4(4)
B3 B2 B5 Ir1 -98.6(4)
B5 B4 B6 B8 -44.0(5)
B2 B4 B6 B8 -107.3(7)
B3 B4 B6 B8 -146.6(5)
B8 B4 B6 B3 146.6(5)
B5 B4 B6 B3 102.6(5)
B2 B4 B6 B3 39.3(6)
B8 B4 B6 B9 29.8(5)
B5 B4 B6 B9 -14.2(7)
B2 B4 B6 B9 -77.5(7)
B3 B4 B6 B9 -116.8(5)
B8 B4 B6 Ir2 103.1(6)
B5 B4 B6 Ir2 59.1(7)
B2 B4 B6 Ir2 -4.2(8)
B3 B4 B6 Ir2 -43.5(5)
B1 B3 B6 B8 -68.4(10)
B4 B3 B6 B8 30.2(5)
B2 B3 B6 B8 -7.7(7)
Ir2 B3 B6 B8 -106.6(5)
B1 B3 B6 B4 -98.6(9)
B2 B3 B6 B4 -37.9(5)
Ir2 B3 B6 B4 -136.8(5)
B1 B3 B6 B9 -1.7(11)
B4 B3 B6 B9 96.9(7)
B2 B3 B6 B9 59.0(7)
Ir2 B3 B6 B9 -39.9(5)
B1 B3 B6 Ir2 38.2(8)
B4 B3 B6 Ir2 136.8(5)
B2 B3 B6 Ir2 98.9(4)
B4 B5 B7 B8 29.3(5)
B2 B5 B7 B8 96.4(7)
Ir1 B5 B7 B8 137.7(4)
B4 B5 B7 B10 -72.3(8)
B8 B5 B7 B10 -101.6(7)
B2 B5 B7 B10 -5.1(10)
Ir1 B5 B7 B10 36.1(6)
B4 B5 B7 B9 -9.6(6)
B8 B5 B7 B9 -38.9(5)
B2 B5 B7 B9 57.6(7)
Ir1 B5 B7 B9 98.8(4)
B4 B5 B7 Ir1 -108.4(5)
B8 B5 B7 Ir1 -137.7(4)
B2 B5 B7 Ir1 -41.2(5)
B5 B4 B8 B7 30.7(5)
B6 B4 B8 B7 -99.0(6)
B2 B4 B8 B7 -0.7(8)
B3 B4 B8 B7 -67.9(7)
B5 B4 B8 B9 98.8(6)
B6 B4 B8 B9 -30.9(5)
B2 B4 B8 B9 67.3(7)
B3 B4 B8 B9 0.1(8)
B5 B4 B8 B6 129.7(5)
B2 B4 B8 B6 98.3(6)
B3 B4 B8 B6 31.1(5)
B6 B4 B8 B5 -129.7(5)
B2 B4 B8 B5 -31.5(5)
B3 B4 B8 B5 -98.6(5)
B10 B7 B8 B4 82.6(7)
B5 B7 B8 B4 -30.6(5)
B9 B7 B8 B4 105.5(6)
Ir1 B7 B8 B4 10.9(7)
B10 B7 B8 B9 -22.9(6)
B5 B7 B8 B9 -136.1(5)
Ir1 B7 B8 B9 -94.6(4)
B10 B7 B8 B6 17.0(8)
B5 B7 B8 B6 -96.2(6)
B9 B7 B8 B6 39.9(5)
Ir1 B7 B8 B6 -54.7(6)
B10 B7 B8 B5 113.1(6)
B9 B7 B8 B5 136.1(5)
Ir1 B7 B8 B5 41.5(4)
B3 B6 B8 B4 -30.9(5)
B9 B6 B8 B4 -147.4(5)
Ir2 B6 B8 B4 -104.4(5)
B4 B6 B8 B7 107.1(6)
B3 B6 B8 B7 76.2(7)
B9 B6 B8 B7 -40.3(5)
Ir2 B6 B8 B7 2.7(7)
B4 B6 B8 B9 147.4(5)
B3 B6 B8 B9 116.5(5)
Ir2 B6 B8 B9 43.0(4)
B4 B6 B8 B5 43.6(5)
B3 B6 B8 B5 12.7(7)
B9 B6 B8 B5 -103.8(6)
Ir2 B6 B8 B5 -60.8(7)
B7 B5 B8 B4 147.5(5)
B2 B5 B8 B4 30.9(5)
Ir1 B5 B8 B4 104.7(5)
B4 B5 B8 B7 -147.5(5)
B2 B5 B8 B7 -116.7(5)
Ir1 B5 B8 B7 -42.8(5)
B4 B5 B8 B9 -107.4(6)
B7 B5 B8 B9 40.2(6)
B2 B5 B8 B9 -76.5(8)
Ir1 B5 B8 B9 -2.7(8)
B4 B5 B8 B6 -43.9(5)
B7 B5 B8 B6 103.6(6)
B2 B5 B8 B6 -13.1(7)
Ir1 B5 B8 B6 60.8(7)
B4 B8 B9 B10 -81.6(8)
B7 B8 B9 B10 23.2(6)
B6 B8 B9 B10 -112.6(6)
B5 B8 B9 B10 -16.6(9)
B4 B8 B9 B6 31.0(5)
B7 B8 B9 B6 135.8(5)
B5 B8 B9 B6 96.1(6)
B4 B8 B9 B7 -104.8(6)
B6 B8 B9 B7 -135.8(5)
B5 B8 B9 B7 -39.8(5)
B4 B8 B9 Ir2 -11.3(7)
B7 B8 B9 Ir2 93.6(5)
B6 B8 B9 Ir2 -42.3(4)
B5 B8 B9 Ir2 53.8(7)
B8 B6 B9 B10 101.2(7)
B4 B6 B9 B10 71.7(7)
B3 B6 B9 B10 4.2(9)
Ir2 B6 B9 B10 -35.8(5)
B4 B6 B9 B8 -29.4(5)
B3 B6 B9 B8 -97.0(6)
Ir2 B6 B9 B8 -137.0(4)
B8 B6 B9 B7 38.0(4)
B4 B6 B9 B7 8.6(6)
B3 B6 B9 B7 -59.0(7)
Ir2 B6 B9 B7 -99.0(4)
B8 B6 B9 Ir2 137.0(4)
B4 B6 B9 Ir2 107.5(5)
B3 B6 B9 Ir2 40.0(5)
B8 B7 B9 B10 -155.2(6)
B5 B7 B9 B10 -116.0(6)
Ir1 B7 B9 B10 -47.6(5)
B10 B7 B9 B8 155.2(6)
B5 B7 B9 B8 39.2(5)
Ir1 B7 B9 B8 107.6(5)
B8 B7 B9 B6 -38.6(5)
B10 B7 B9 B6 116.6(6)
B5 B7 B9 B6 0.6(6)
Ir1 B7 B9 B6 69.0(5)
B8 B7 B9 Ir2 -107.2(5)
B10 B7 B9 Ir2 47.9(5)
B5 B7 B9 Ir2 -68.1(5)
Ir1 B7 B9 Ir2 0.3(5)
B8 B9 B10 B7 -23.0(6)
B6 B9 B10 B7 -90.5(6)
Ir2 B9 B10 B7 -126.9(5)
B8 B9 B10 Ir2 104.0(6)
B6 B9 B10 Ir2 36.4(5)
B7 B9 B10 Ir2 126.9(5)
B8 B9 B10 Ir1 28.6(8)
B6 B9 B10 Ir1 -38.9(7)
B7 B9 B10 Ir1 51.6(5)
Ir2 B9 B10 Ir1 -75.3(4)
B8 B7 B10 B9 23.3(6)
B5 B7 B10 B9 91.9(7)
Ir1 B7 B10 B9 128.1(5)
B8 B7 B10 Ir2 -29.8(7)
B5 B7 B10 Ir2 38.8(8)
B9 B7 B10 Ir2 -53.2(5)
Ir1 B7 B10 Ir2 75.0(4)
B8 B7 B10 Ir1 -104.8(5)
B5 B7 B10 Ir1 -36.2(6)
B9 B7 B10 Ir1 -128.1(5)
C5 C1 C2 C3 -0.1(7)
C7 C1 C2 C3 -172.6(6)
Ir1 C1 C2 C3 62.6(4)
C5 C1 C2 C8 173.4(6)
C7 C1 C2 C8 0.9(11)
Ir1 C1 C2 C8 -123.9(7)
C5 C1 C2 Ir1 -62.7(4)
C7 C1 C2 Ir1 124.8(7)
C1 C2 C3 C4 0.5(7)
C8 C2 C3 C4 -173.2(6)
Ir1 C2 C3 C4 64.1(4)
C1 C2 C3 C9 172.4(6)
C8 C2 C3 C9 -1.2(10)
Ir1 C2 C3 C9 -124.0(6)
C1 C2 C3 Ir1 -63.6(4)
C8 C2 C3 Ir1 122.7(7)
C2 C3 C4 C5 -0.7(6)
C9 C3 C4 C5 -172.6(6)
Ir1 C3 C4 C5 62.5(4)
C2 C3 C4 C10 173.5(5)
C9 C3 C4 C10 1.6(9)
Ir1 C3 C4 C10 -123.3(5)
C2 C3 C4 Ir1 -63.2(4)
C9 C3 C4 Ir1 124.9(6)
C3 C4 C5 C1 0.6(6)
C10 C4 C5 C1 -173.4(5)
Ir1 C4 C5 C1 61.9(4)
C3 C4 C5 C6 174.5(5)
C10 C4 C5 C6 0.5(9)
Ir1 C4 C5 C6 -124.2(6)
C3 C4 C5 Ir1 -61.3(4)
C10 C4 C5 Ir1 124.7(6)
C2 C1 C5 C4 -0.3(6)
C7 C1 C5 C4 172.4(6)
Ir1 C1 C5 C4 -62.0(4)
C2 C1 C5 C6 -174.2(6)
C7 C1 C5 C6 -1.5(10)
Ir1 C1 C5 C6 124.1(6)
C2 C1 C5 Ir1 61.7(4)
C7 C1 C5 Ir1 -125.6(7)
C15 C11 C12 C13 1.4(6)
C17 C11 C12 C13 -173.5(6)
Ir2 C11 C12 C13 63.5(4)
C15 C11 C12 C18 173.9(6)
C17 C11 C12 C18 -0.9(10)
Ir2 C11 C12 C18 -124.0(6)
C15 C11 C12 Ir2 -62.1(4)
C17 C11 C12 Ir2 123.0(7)
C11 C12 C13 C14 -0.7(7)
C18 C12 C13 C14 -172.7(6)
Ir2 C12 C13 C14 61.5(4)
C11 C12 C13 C19 173.1(6)
C18 C12 C13 C19 1.1(11)
Ir2 C12 C13 C19 -124.7(7)
C11 C12 C13 Ir2 -62.1(4)
C18 C12 C13 Ir2 125.8(7)
C12 C13 C14 C15 -0.3(7)
C19 C13 C14 C15 -174.0(7)
Ir2 C13 C14 C15 61.1(4)
C12 C13 C14 C20 173.2(6)
C19 C13 C14 C20 -0.5(11)
Ir2 C13 C14 C20 -125.3(7)
C12 C13 C14 Ir2 -61.4(4)
C19 C13 C14 Ir2 124.8(7)
C12 C11 C15 C14 -1.5(6)
C17 C11 C15 C14 173.5(6)
Ir2 C11 C15 C14 -64.6(4)
C12 C11 C15 C16 -171.9(6)
C17 C11 C15 C16 3.1(10)
Ir2 C11 C15 C16 125.0(6)
C12 C11 C15 Ir2 63.1(4)
C17 C11 C15 Ir2 -121.9(6)
C13 C14 C15 C11 1.2(7)
C20 C14 C15 C11 -172.4(6)
Ir2 C14 C15 C11 64.5(4)
C13 C14 C15 C16 171.7(6)
C20 C14 C15 C16 -2.0(10)
Ir2 C14 C15 C16 -125.0(6)
C13 C14 C15 Ir2 -63.3(4)
C20 C14 C15 Ir2 123.0(7)
